data_7027369
loop_
_publ_author_name
'Kisko, Jennifer L.'
'Hascall, Tony'
'Kimblin, Clare'
'Parkin, Gerard'

_publ_section_title
;
 Phenyl tris(3-tert-butylpyrazolyl)borato complexes of lithium and
 thallium, [PhTpBut]M (M&#x2005;=&#x2005;Li, Tl): a novel structure for a
 monomeric tris(pyrazolyl)boratothallium complex and a study of its
 stereochemical nonrigidity by 1H and 205Tl NMR spectroscopy
;
_journal_issue 12
_journal_name_full 'Journal of the Chemical Society, Dalton Transactions'
_journal_page_first 1929
_journal_paper_doi 10.1039/a901875a
_journal_year 1999
_chemical_formula_sum 'C27 H38 B N6 Tl'
_chemical_formula_weight 661.81
_chemical_name_systematic
; 
 ? 
;
_space_group_IT_number 14
_symmetry_cell_setting monoclinic
_symmetry_space_group_name_Hall '-P 2ybc'
_symmetry_space_group_name_H-M 'P 1 21/c 1'
_atom_sites_solution_hydrogens geom
_atom_sites_solution_primary direct
_atom_sites_solution_secondary difmap
_audit_creation_method SHELXL
_cell_angle_alpha 90.00
_cell_angle_beta 117.0550(10)
_cell_angle_gamma 90.00
_cell_formula_units_Z 4
_cell_length_a 15.2499(7)
_cell_length_b 13.8902(7)
_cell_length_c 15.3951(7)
_cell_measurement_temperature 203(2)
_cell_volume 2904.2(2)
_computing_cell_refinement 'Siemens XSCANS'
_computing_data_collection 'Siemens XSCANS'
_computing_data_reduction 'Siemens SHELXTL'
_computing_molecular_graphics 'Siemens SHELXTL'
_computing_publication_material 'Siemens SHELXTL'
_computing_structure_refinement 'SHELXL-93 (Sheldrick, 1993)'
_computing_structure_solution 'SHELXS-86 (Sheldrick, 1990)'
_diffrn_ambient_temperature 203(2)
_diffrn_measurement_device 'Siemens P4'
_diffrn_measurement_method '\w scans'
_diffrn_radiation_monochromator graphite
_diffrn_radiation_source 'fine-focus sealed tube'
_diffrn_radiation_type MoK\a
_diffrn_radiation_wavelength 0.71073
_diffrn_reflns_av_R_equivalents 0.0302
_diffrn_reflns_av_sigmaI/netI 0.0308
_diffrn_reflns_limit_h_max 19
_diffrn_reflns_limit_h_min -18
_diffrn_reflns_limit_k_max 18
_diffrn_reflns_limit_k_min -18
_diffrn_reflns_limit_l_max 20
_diffrn_reflns_limit_l_min -20
_diffrn_reflns_number 20516
_diffrn_reflns_theta_max 28.28
_diffrn_reflns_theta_min 1.50
_exptl_absorpt_coefficient_mu 5.586
_exptl_absorpt_correction_type none
_exptl_crystal_density_diffrn 1.514
_exptl_crystal_F_000 1312
_exptl_crystal_size_max 0.20
_exptl_crystal_size_mid 0.10
_exptl_crystal_size_min 0.10
_refine_diff_density_max 0.989
_refine_diff_density_min -0.890
_refine_diff_density_rms 0.080
_refine_ls_extinction_coef 0.00022(7)
_refine_ls_extinction_expression Fc^*^=kFc[1+0.001xFc^2^\l^3^/sin(2\q)]^-1/4^
_refine_ls_extinction_method SHELXL
_refine_ls_goodness_of_fit_all 1.044
_refine_ls_goodness_of_fit_obs 1.080
_refine_ls_matrix_type full
_refine_ls_number_parameters 326
_refine_ls_number_reflns 6600
_refine_ls_number_restraints 0
_refine_ls_restrained_S_all 1.044
_refine_ls_restrained_S_obs 1.080
_refine_ls_R_factor_all 0.0372
_refine_ls_R_factor_obs 0.0279
_refine_ls_shift/esd_max -0.001
_refine_ls_shift/esd_mean 0.000
_refine_ls_structure_factor_coef Fsqd
_refine_ls_weighting_details 'w=1/[\s^2^(Fo^2^)+(0.0228P)^2^+2.8417P] where P=(Fo^2^+2Fc^2^)/3'
_refine_ls_weighting_scheme calc
_refine_ls_wR_factor_all 0.0614
_refine_ls_wR_factor_obs 0.0585
_reflns_number_observed 5638
_reflns_number_total 6600
_reflns_observed_criterion >2sigma(I)
_cod_data_source_file 901875asup1.cif
_cod_data_source_block phtls10
_cod_depositor_comments
;
The following automatic conversions were performed:

'_symmetry_cell_setting' value 'Monoclinic' changed to 'monoclinic'
according to /home/saulius/struct/CIF-dictionaries/cif_core.dic
dictionary named 'cif_core.dic' version 2.4.2 from 2011-04-26.

Automatic conversion script
Id: cif_fix_values 1891 2012-01-12 08:04:46Z andrius 

The following automatic conversions were performed:

'_refine_ls_weighting_scheme' value 'calc
w=1/[\s^2^(Fo^2^)+(0.0228P)^2^+2.8417P] where P=(Fo^2^+2Fc^2^)/3' was
changed to 'calc'. New tag '_refine_ls_weighting_details' was
created. The value of the new tag was set to
'w=1/[\s^2^(Fo^2^)+(0.0228P)^2^+2.8417P] where P=(Fo^2^+2Fc^2^)/3'.

Automatic conversion script
Id: cif_fix_values 3143 2015-03-26 13:38:13Z robertas 
;
_cod_original_sg_symbol_H-M P2(1)/c
_cod_database_code 7027369

loop_
_symmetry_equiv_pos_as_xyz
'x, y, z'
'-x, y+1/2, -z+1/2'
'-x, -y, -z'
'x, -y-1/2, z-1/2'

loop_
_atom_site_aniso_label
_atom_site_aniso_U_11
_atom_site_aniso_U_22
_atom_site_aniso_U_33
_atom_site_aniso_U_23
_atom_site_aniso_U_13
_atom_site_aniso_U_12
Tl 0.03111(8) 0.04548(9) 0.04470(9) -0.00177(6) 0.02200(6) 0.00693(6)
N11 0.0244(12) 0.0326(14) 0.0245(12) -0.0004(10) 0.0105(10) 0.0030(10)
N12 0.0307(14) 0.040(2) 0.0297(14) 0.0032(11) 0.0161(12) 0.0064(12)
N21 0.0218(12) 0.0316(14) 0.0228(12) -0.0037(10) 0.0095(10) 0.0013(10)
N22 0.0258(13) 0.0314(14) 0.0290(13) -0.0065(11) 0.0110(11) 0.0029(11)
N31 0.0228(12) 0.0299(14) 0.0284(13) -0.0007(10) 0.0090(10) 0.0003(10)
N32 0.0268(13) 0.0318(14) 0.0272(13) 0.0002(10) 0.0100(11) 0.0016(10)
C11 0.031(2) 0.033(2) 0.037(2) 0.0008(14) 0.0157(14) 0.0013(14)
C12 0.038(2) 0.037(2) 0.040(2) 0.0105(14) 0.018(2) 0.0012(14)
C13 0.029(2) 0.039(2) 0.028(2) 0.0002(13) 0.0121(13) -0.0048(14)
C14 0.041(2) 0.057(2) 0.033(2) 0.001(2) 0.022(2) -0.006(2)
C15 0.115(5) 0.107(4) 0.062(3) 0.037(3) 0.060(3) 0.032(4)
C16 0.051(3) 0.128(5) 0.058(3) -0.014(3) 0.038(2) -0.017(3)
C17 0.097(4) 0.085(3) 0.059(3) -0.023(3) 0.057(3) -0.022(3)
C21 0.032(2) 0.037(2) 0.034(2) -0.0023(13) 0.0184(14) -0.0017(13)
C22 0.043(2) 0.035(2) 0.047(2) -0.0031(15) 0.024(2) -0.008(2)
C23 0.029(2) 0.030(2) 0.031(2) -0.0031(13) 0.0068(13) 0.0022(13)
C24 0.043(2) 0.036(2) 0.046(2) -0.009(2) 0.014(2) 0.005(2)
C25 0.125(6) 0.138(7) 0.342(13) -0.187(8) 0.143(8) -0.078(5)
C26 0.458(18) 0.079(4) 0.068(4) 0.021(3) 0.138(7) 0.117(7)
C27 0.103(4) 0.074(4) 0.082(4) -0.001(3) 0.038(3) 0.049(3)
C31 0.030(2) 0.032(2) 0.044(2) 0.0047(14) 0.0137(15) -0.0035(14)
C32 0.026(2) 0.041(2) 0.042(2) 0.0015(15) 0.0064(14) -0.0058(14)
C33 0.0249(15) 0.039(2) 0.028(2) -0.0004(13) 0.0096(13) 0.0004(13)
C34 0.031(2) 0.041(2) 0.037(2) 0.0056(14) 0.0079(15) 0.0035(14)
C35 0.081(3) 0.078(3) 0.035(2) 0.008(2) 0.013(2) 0.012(3)
C36 0.036(2) 0.066(3) 0.078(3) 0.013(2) 0.019(2) 0.015(2)
C37 0.056(3) 0.043(2) 0.060(3) 0.015(2) 0.013(2) 0.001(2)
C41 0.0260(14) 0.0253(15) 0.0244(14) -0.0005(11) 0.0117(12) -0.0004(12)
C42 0.031(2) 0.033(2) 0.0252(15) -0.0021(12) 0.0086(13) 0.0016(13)
C43 0.047(2) 0.038(2) 0.027(2) -0.0075(13) 0.014(2) -0.001(2)
C44 0.048(2) 0.033(2) 0.041(2) -0.0055(14) 0.029(2) 0.0025(15)
C45 0.029(2) 0.034(2) 0.039(2) -0.0017(14) 0.0183(14) 0.0027(13)
C46 0.0244(14) 0.039(2) 0.0249(15) -0.0039(13) 0.0087(12) 0.0022(13)
B 0.022(2) 0.029(2) 0.022(2) -0.0009(12) 0.0083(13) 0.0007(13)

loop_
_atom_site_label
_atom_site_type_symbol
_atom_site_fract_x
_atom_site_fract_y
_atom_site_fract_z
_atom_site_U_iso_or_equiv
_atom_site_thermal_displace_type
_atom_site_occupancy
_atom_site_calc_flag
_atom_site_refinement_flags
Tl Tl 0.134513(9) 0.648315(10) 0.437741(10) 0.03861(6) Uani 1 d .
N11 N 0.2943(2) 0.4705(2) 0.4591(2) 0.0274(5) Uani 1 d .
N12 N 0.2502(2) 0.5030(2) 0.5139(2) 0.0325(6) Uani 1 d .
N21 N 0.3328(2) 0.6303(2) 0.4020(2) 0.0256(5) Uani 1 d .
N22 N 0.3026(2) 0.6906(2) 0.4541(2) 0.0293(5) Uani 1 d .
N31 N 0.1745(2) 0.5419(2) 0.3028(2) 0.0280(5) Uani 1 d .
N32 N 0.1390(2) 0.6219(2) 0.2442(2) 0.0295(5) Uani 1 d .
C11 C 0.3431(2) 0.3885(2) 0.4987(2) 0.0337(7) Uani 1 d .
H11A H 0.3790(2) 0.3516(2) 0.4747(2) 0.040 Uiso 1 calc R
C12 C 0.3316(3) 0.3681(2) 0.5802(3) 0.0384(8) Uani 1 d .
H12A H 0.3579(3) 0.3154(2) 0.6225(3) 0.046 Uiso 1 calc R
C13 C 0.2732(2) 0.4408(2) 0.5870(2) 0.0326(7) Uani 1 d .
C14 C 0.2378(3) 0.4566(3) 0.6635(2) 0.0417(8) Uani 1 d .
C15 C 0.2807(5) 0.3808(4) 0.7427(4) 0.087(2) Uani 1 d .
H15A H 0.2617(27) 0.3947(18) 0.7936(16) 0.131 Uiso 1 calc R
H15B H 0.3519(5) 0.3812(21) 0.7701(21) 0.131 Uiso 1 calc R
H15C H 0.2558(25) 0.3179(6) 0.7150(8) 0.131 Uiso 1 calc R
C16 C 0.1254(3) 0.4527(4) 0.6166(3) 0.0739(15) Uani 1 d .
H16A H 0.1034(3) 0.4694(27) 0.6647(8) 0.111 Uiso 1 calc R
H16B H 0.1034(3) 0.3881(8) 0.5925(24) 0.111 Uiso 1 calc R
H16C H 0.0982(3) 0.4979(19) 0.5628(17) 0.111 Uiso 1 calc R
C17 C 0.2696(4) 0.5559(4) 0.7091(3) 0.0725(14) Uani 1 d .
H17A H 0.3409(4) 0.5588(9) 0.7439(22) 0.109 Uiso 1 calc R
H17B H 0.2426(22) 0.5678(11) 0.7542(20) 0.109 Uiso 1 calc R
H17C H 0.2457(22) 0.6044(4) 0.6582(4) 0.109 Uiso 1 calc R
C21 C 0.4013(2) 0.6758(2) 0.3856(2) 0.0330(7) Uani 1 d .
H21A H 0.4331(2) 0.6504(2) 0.3507(2) 0.040 Uiso 1 calc R
C22 C 0.4178(3) 0.7647(3) 0.4274(3) 0.0404(8) Uani 1 d .
H22A H 0.4626(3) 0.8112(3) 0.4277(3) 0.049 Uiso 1 calc R
C23 C 0.3547(2) 0.7722(2) 0.4692(2) 0.0323(7) Uani 1 d .
C24 C 0.3421(3) 0.8558(3) 0.5267(3) 0.0444(8) Uani 1 d .
C25 C 0.4166(6) 0.9319(6) 0.5381(8) 0.187(5) Uani 1 d .
H25A H 0.4378(54) 0.9239(44) 0.4879(44) 0.281 Uiso 1 calc R
H25B H 0.4729(31) 0.9259(44) 0.6019(28) 0.281 Uiso 1 calc R
H25C H 0.3872(22) 0.9950(6) 0.5320(71) 0.281 Uiso 1 calc R
C26 C 0.3502(9) 0.8240(5) 0.6194(5) 0.195(6) Uani 1 d .
H26A H 0.3387(78) 0.8780(17) 0.6528(34) 0.292 Uiso 1 calc R
H26B H 0.4157(24) 0.7984(68) 0.6589(29) 0.292 Uiso 1 calc R
H26C H 0.3017(49) 0.7743(53) 0.6086(6) 0.292 Uiso 1 calc R
C27 C 0.2419(4) 0.9021(4) 0.4682(4) 0.088(2) Uani 1 d .
H27A H 0.2369(12) 0.9262(27) 0.4070(14) 0.132 Uiso 1 calc R
H27B H 0.2340(13) 0.9550(20) 0.5052(14) 0.132 Uiso 1 calc R
H27C H 0.1907(4) 0.8547(9) 0.4552(26) 0.132 Uiso 1 calc R
C31 C 0.1016(2) 0.4774(2) 0.2817(2) 0.0366(7) Uani 1 d .
H31A H 0.1080(2) 0.4171(2) 0.3118(2) 0.044 Uiso 1 calc R
C32 C 0.0165(2) 0.5144(3) 0.2088(3) 0.0396(8) Uani 1 d .
H32B H -0.0460(2) 0.4853(3) 0.1793(3) 0.048 Uiso 1 calc R
C33 C 0.0431(2) 0.6051(2) 0.1881(2) 0.0315(7) Uani 1 d .
C34 C -0.0204(2) 0.6782(3) 0.1139(3) 0.0388(8) Uani 1 d .
C35 C -0.0396(4) 0.6436(4) 0.0117(3) 0.0700(14) Uani 1 d .
H35A H -0.0804(21) 0.6902(12) -0.0367(4) 0.105 Uiso 1 calc R
H35B H -0.0731(22) 0.5819(12) -0.0019(10) 0.105 Uiso 1 calc R
H35C H 0.0226(4) 0.6367(24) 0.0094(8) 0.105 Uiso 1 calc R
C36 C -0.1182(3) 0.6894(4) 0.1175(4) 0.0627(12) Uani 1 d .
H36A H -0.1583(10) 0.7372(17) 0.0700(17) 0.094 Uiso 1 calc R
H36B H -0.1060(3) 0.7101(22) 0.1822(8) 0.094 Uiso 1 calc R
H36C H -0.1526(11) 0.6282(6) 0.1026(23) 0.094 Uiso 1 calc R
C37 C 0.0313(3) 0.7761(3) 0.1354(3) 0.0583(11) Uani 1 d .
H37A H -0.0095(11) 0.8222(6) 0.0863(14) 0.087 Uiso 1 calc R
H37B H 0.0942(11) 0.7699(6) 0.1344(23) 0.087 Uiso 1 calc R
H37C H 0.0420(21) 0.7982(11) 0.1993(10) 0.087 Uiso 1 calc R
C41 C 0.3398(2) 0.4714(2) 0.3151(2) 0.0251(6) Uani 1 d .
C42 C 0.2869(2) 0.4355(2) 0.2205(2) 0.0313(7) Uani 1 d .
H42A H 0.2187(2) 0.4462(2) 0.1869(2) 0.038 Uiso 1 calc R
C43 C 0.3325(3) 0.3845(3) 0.1749(2) 0.0383(8) Uani 1 d .
H43A H 0.2949(3) 0.3611(3) 0.1112(2) 0.046 Uiso 1 calc R
C44 C 0.4331(3) 0.3679(2) 0.2224(3) 0.0373(8) Uani 1 d .
H44A H 0.4639(3) 0.3336(2) 0.1912(3) 0.045 Uiso 1 calc R
C45 C 0.4872(2) 0.4019(2) 0.3154(2) 0.0330(7) Uani 1 d .
H45A H 0.5554(2) 0.3905(2) 0.3486(2) 0.040 Uiso 1 calc R
C46 C 0.4411(2) 0.4535(2) 0.3606(2) 0.0304(6) Uani 1 d .
H46A H 0.4794(2) 0.4772(2) 0.4240(2) 0.036 Uiso 1 calc R
B B 0.2870(2) 0.5286(2) 0.3693(2) 0.0247(7) Uani 1 d .

loop_
_atom_type_symbol
_atom_type_description
_atom_type_scat_dispersion_real
_atom_type_scat_dispersion_imag
_atom_type_scat_source
C C 0.0033 0.0016 'International Tables Vol C Tables 4.2.6.8 and 6.1.1.4'
H H 0.0000 0.0000 'International Tables Vol C Tables 4.2.6.8 and 6.1.1.4'
B B 0.0013 0.0007 'International Tables Vol C Tables 4.2.6.8 and 6.1.1.4'
N N 0.0061 0.0033 'International Tables Vol C Tables 4.2.6.8 and 6.1.1.4'
Tl Tl -2.8358 9.6688 'International Tables Vol C Tables 4.2.6.8 and 6.1.1.4'

loop_
_geom_angle_atom_site_label_1
_geom_angle_atom_site_label_2
_geom_angle_atom_site_label_3
_geom_angle
N22 Tl N12 71.58(8)
N22 Tl N31 69.35(7)
N12 Tl N31 66.09(8)
C11 N11 N12 109.0(2)
C11 N11 B 129.9(3)
N12 N11 B 121.1(2)
C13 N12 N11 106.9(3)
C13 N12 Tl 138.8(2)
N11 N12 Tl 113.7(2)
C21 N21 N22 108.6(2)
C21 N21 B 129.9(2)
N22 N21 B 121.4(2)
C23 N22 N21 106.7(2)
C23 N22 Tl 135.0(2)
N21 N22 Tl 113.2(2)
C31 N31 N32 110.0(2)
C31 N31 B 128.4(3)
N32 N31 B 120.9(2)
C31 N31 Tl 95.5(2)
N32 N31 Tl 84.7(2)
B N31 Tl 96.9(2)
C33 N32 N31 105.7(2)
N11 C11 C12 108.3(3)
C11 C12 C13 105.8(3)
N12 C13 C12 109.9(3)
N12 C13 C14 120.7(3)
C12 C13 C14 129.3(3)
C15 C14 C13 110.4(3)
C15 C14 C17 109.2(4)
C13 C14 C17 109.7(3)
C15 C14 C16 109.6(4)
C13 C14 C16 110.2(3)
C17 C14 C16 107.7(4)
N21 C21 C22 109.3(3)
C21 C22 C23 105.7(3)
N22 C23 C22 109.7(3)
N22 C23 C24 121.5(3)
C22 C23 C24 128.7(3)
C26 C24 C25 112.2(7)
C26 C24 C27 108.9(6)
C25 C24 C27 105.9(5)
C26 C24 C23 111.4(3)
C25 C24 C23 108.5(4)
C27 C24 C23 109.7(3)
N31 C31 C32 108.6(3)
C31 C32 C33 104.9(3)
N32 C33 C32 110.7(3)
N32 C33 C34 120.6(3)
C32 C33 C34 128.7(3)
C33 C34 C36 110.1(3)
C33 C34 C37 110.2(3)
C36 C34 C37 108.5(3)
C33 C34 C35 108.8(3)
C36 C34 C35 109.5(4)
C37 C34 C35 109.8(3)
C42 C41 C46 116.2(3)
C42 C41 B 121.9(3)
C46 C41 B 121.8(3)
C43 C42 C41 121.7(3)
C44 C43 C42 120.5(3)
C45 C44 C43 119.3(3)
C44 C45 C46 119.9(3)
C45 C46 C41 122.4(3)
N21 B N31 107.7(2)
N21 B N11 110.1(2)
N31 B N11 104.9(2)
N21 B C41 111.1(2)
N31 B C41 112.3(2)
N11 B C41 110.6(2)

loop_
_geom_bond_atom_site_label_1
_geom_bond_atom_site_label_2
_geom_bond_distance
Tl N22 2.528(3)
Tl N12 2.585(3)
Tl N31 2.833(2)
N11 C11 1.345(4)
N11 N12 1.372(3)
N11 B 1.560(4)
N12 C13 1.333(4)
N21 C21 1.341(4)
N21 N22 1.375(3)
N21 B 1.554(4)
N22 C23 1.343(4)
N31 C31 1.347(4)
N31 N32 1.378(3)
N31 B 1.558(4)
N32 C33 1.337(4)
C11 C12 1.374(5)
C12 C13 1.381(5)
C13 C14 1.519(4)
C14 C15 1.515(6)
C14 C17 1.523(6)
C14 C16 1.529(5)
C21 C22 1.361(5)
C22 C23 1.383(5)
C23 C24 1.524(5)
C24 C26 1.444(7)
C24 C25 1.502(8)
C24 C27 1.520(6)
C31 C32 1.371(5)
C32 C33 1.404(5)
C33 C34 1.506(5)
C34 C36 1.526(5)
C34 C37 1.530(5)
C34 C35 1.540(5)
C41 C42 1.397(4)
C41 C46 1.398(4)
C41 B 1.610(4)
C42 C43 1.386(4)
C43 C44 1.386(5)
C44 C45 1.371(5)
C45 C46 1.391(4)
